data_4115543
loop_
_publ_author_name
'Dongwhan Lee'
'Stephen J. Lippard'

_publ_section_title
;
 Oxidative N-Dealkylation of a Carboxylate-Bridged Diiron(II) Precursor
 Complex by Reaction with O2 Affords the Elusive {Fe2(\m-OH)2(\m-O2CR)}3+
 Core of Soluble Methane Monooxygenase Hydroxylase
;
_journal_name_full 'Journal of the American Chemical Society'
_journal_page_first 4611
_journal_page_last 4612
_journal_paper_doi 10.1021/ja0100930
_journal_volume 123
_journal_year 2001
_chemical_formula_sum 'C94 H92 Cl4 Fe2 N4 O8'
_chemical_formula_weight 1659.22
_chemical_name_common '[Fe2(m-O2CArTol)2(O2CArTol)2(N,N-Me2en)2]'
_chemical_name_systematic
; 
 ? 
;
_space_group_IT_number 2
_symmetry_cell_setting triclinic
_symmetry_space_group_name_Hall '-P 1'
_symmetry_space_group_name_H-M 'P -1'
_atom_sites_solution_hydrogens geom
_atom_sites_solution_primary direct
_atom_sites_solution_secondary difmap
_audit_creation_method SHELXL-97
_cell_angle_alpha 101.3050(10)
_cell_angle_beta 108.1300(10)
_cell_angle_gamma 108.1610(10)
_cell_formula_units_Z 1
_cell_length_a 11.6032(3)
_cell_length_b 14.0661(2)
_cell_length_c 15.2839(4)
_cell_measurement_temperature 293(2)
_cell_volume 2130.68(9)
_computing_cell_refinement 'Bruker SMART'
_computing_data_collection 'Bruker SMART'
_computing_data_reduction 'Bruker SHELXTL'
_computing_molecular_graphics 'Bruker SHELXTL'
_computing_publication_material 'Bruker SHELXTL'
_computing_structure_refinement 'SHELXL-97 (Sheldrick, 1997)'
_computing_structure_solution 'SHELXS-97 (Sheldrick, 1990)'
_diffrn_ambient_temperature 188(2)
_diffrn_measured_fraction_theta_full 0.886
_diffrn_measured_fraction_theta_max 0.886
_diffrn_measurement_device_type 'CCD area detector'
_diffrn_measurement_method 'phi and omega scans'
_diffrn_radiation_monochromator graphite
_diffrn_radiation_source 'fine-focus sealed tube'
_diffrn_radiation_type MoK\a
_diffrn_radiation_wavelength 0.71073
_diffrn_reflns_av_R_equivalents 0.0178
_diffrn_reflns_av_sigmaI/netI 0.0397
_diffrn_reflns_limit_h_max 15
_diffrn_reflns_limit_h_min -10
_diffrn_reflns_limit_k_max 17
_diffrn_reflns_limit_k_min -18
_diffrn_reflns_limit_l_max 20
_diffrn_reflns_limit_l_min -20
_diffrn_reflns_number 13428
_diffrn_reflns_theta_full 28.21
_diffrn_reflns_theta_max 28.21
_diffrn_reflns_theta_min 1.97
_exptl_absorpt_coefficient_mu 0.524
_exptl_absorpt_correction_T_max 1.000000
_exptl_absorpt_correction_T_min 0.818653
_exptl_absorpt_correction_type SADABS
_exptl_crystal_colour colorless
_exptl_crystal_density_diffrn 1.293
_exptl_crystal_description block
_exptl_crystal_F_000 868
_exptl_crystal_size_max 0.1
_exptl_crystal_size_mid 0.3
_exptl_crystal_size_min 0.4
_refine_diff_density_max 0.715
_refine_diff_density_min -0.462
_refine_diff_density_rms 0.052
_refine_ls_extinction_method none
_refine_ls_goodness_of_fit_ref 1.015
_refine_ls_hydrogen_treatment mixed
_refine_ls_matrix_type full
_refine_ls_number_parameters 522
_refine_ls_number_reflns 9319
_refine_ls_number_restraints 16
_refine_ls_restrained_S_all 1.037
_refine_ls_R_factor_all 0.0566
_refine_ls_R_factor_gt 0.0413
_refine_ls_shift/su_max 0.028
_refine_ls_shift/su_mean 0.001
_refine_ls_structure_factor_coef Fsqd
_refine_ls_weighting_details 'calc w=1/[\s^2^(Fo^2^)+(0.0571P)^2^+1.0049P] where P=(Fo^2^+2Fc^2^)/3'
_refine_ls_weighting_scheme calc
_refine_ls_wR_factor_gt 0.1042
_refine_ls_wR_factor_ref 0.1120
_reflns_number_gt 7514
_reflns_number_total 9319
_reflns_threshold_expression >2sigma(I)
_cod_data_source_file ja0100930_2.cif
_cod_data_source_block 3
_cod_original_cell_volume 2130.68(8)
_cod_database_code 4115543

loop_
_symmetry_equiv_pos_as_xyz
'x, y, z'
'-x, -y, -z'

loop_
_atom_site_label
_atom_site_type_symbol
_atom_site_fract_x
_atom_site_fract_y
_atom_site_fract_z
_atom_site_U_iso_or_equiv
_atom_site_adp_type
_atom_site_occupancy
_atom_site_symmetry_multiplicity
_atom_site_calc_flag
_atom_site_refinement_flags
Fe1 Fe 0.14995(3) 0.49574(2) 0.512308(19) 0.01996(8) Uani 1 1 d .
O1B O 0.12207(14) 0.58782(10) 0.42469(10) 0.0258(3) Uani 1 1 d .
O1A O 0.18110(15) 0.39513(11) 0.41371(10) 0.0291(3) Uani 1 1 d .
O2B O -0.05723(13) 0.61131(11) 0.43278(10) 0.0267(3) Uani 1 1 d .
O2A O -0.01024(15) 0.28830(13) 0.28840(12) 0.0397(4) Uani 1 1 d .
C1 C 0.3205(2) 0.68006(16) 0.69514(15) 0.0314(4) Uani 1 1 d .
H1A H 0.3365 0.7234 0.7590 0.038 Uiso 1 1 calc R
H1B H 0.3614 0.7258 0.6638 0.038 Uiso 1 1 calc R
C1B C 0.4979(3) 1.0027(2) 0.8117(2) 0.0579(8) Uani 1 1 d .
H1BA H 0.5870 1.0391 0.8187 0.087 Uiso 1 1 calc R
H1BB H 0.4950 0.9507 0.8442 0.087 Uiso 1 1 calc R
H1BC H 0.4683 1.0527 0.8400 0.087 Uiso 1 1 calc R
C1A C 0.2124(3) 0.6950(2) 0.1237(2) 0.0590(8) Uani 1 1 d .
H1AA H 0.2500 0.7516 0.1841 0.088 Uiso 1 1 calc R
H1AB H 0.1253 0.6885 0.0861 0.088 Uiso 1 1 calc R
H1AC H 0.2671 0.7098 0.0880 0.088 Uiso 1 1 calc R
C1S C -0.0882(3) 0.0814(2) 0.1012(2) 0.0630(8) Uani 1 1 d D
C2B C 0.4090(2) 0.94898(17) 0.70515(18) 0.0391(5) Uani 1 1 d .
C2 C 0.3786(2) 0.59849(17) 0.70485(15) 0.0325(5) Uani 1 1 d .
H2A H 0.4734 0.6338 0.7427 0.039 Uiso 1 1 calc R
H2B H 0.3403 0.5553 0.7390 0.039 Uiso 1 1 calc R
C2A C 0.2042(2) 0.59261(19) 0.14412(18) 0.0394(5) Uani 1 1 d .
C3A C 0.1518(3) 0.4980(2) 0.06901(18) 0.0449(6) Uani 1 1 d .
H3AA H 0.1197 0.4973 0.0049 0.054 Uiso 1 1 calc R
C3 C 0.4396(2) 0.5870(2) 0.56611(19) 0.0409(5) Uani 1 1 d .
H3A H 0.5301 0.6039 0.6062 0.061 Uiso 1 1 calc R
H3B H 0.4279 0.6510 0.5628 0.061 Uiso 1 1 calc R
H3C H 0.4174 0.5428 0.5018 0.061 Uiso 1 1 calc R
C3B C 0.4573(2) 0.95507(18) 0.63310(19) 0.0406(5) Uani 1 1 d .
H3BA H 0.5472 0.9926 0.6511 0.049 Uiso 1 1 calc R
C4 C 0.3748(2) 0.43455(18) 0.61776(18) 0.0394(5) Uani 1 1 d .
H4A H 0.4650 0.4544 0.6606 0.059 Uiso 1 1 calc R
H4B H 0.3573 0.3899 0.5549 0.059 Uiso 1 1 calc R
H4C H 0.3167 0.3970 0.6439 0.059 Uiso 1 1 calc R
C4A C 0.1464(2) 0.40447(19) 0.08736(16) 0.0382(5) Uani 1 1 d .
H4AA H 0.1101 0.3420 0.0356 0.046 Uiso 1 1 calc R
C4B C 0.3755(2) 0.90686(17) 0.53536(18) 0.0354(5) Uani 1 1 d .
H4BA H 0.4111 0.9121 0.4889 0.043 Uiso 1 1 calc R
C5A C 0.1947(2) 0.40264(16) 0.18282(15) 0.0280(4) Uani 1 1 d .
C5B C 0.2395(2) 0.85026(14) 0.50579(15) 0.0268(4) Uani 1 1 d .
C6B C 0.1911(2) 0.84187(15) 0.57788(15) 0.0288(4) Uani 1 1 d .
H6BA H 0.1016 0.8027 0.5601 0.035 Uiso 1 1 calc R
C6A C 0.2449(2) 0.49758(17) 0.25820(15) 0.0295(4) Uani 1 1 d .
H6AA H 0.2760 0.4985 0.3224 0.035 Uiso 1 1 calc R
C7B C 0.2739(2) 0.89083(17) 0.67567(16) 0.0343(5) Uani 1 1 d .
H7BA H 0.2389 0.8848 0.7224 0.041 Uiso 1 1 calc R
C7A C 0.2492(2) 0.59071(18) 0.23888(17) 0.0349(5) Uani 1 1 d .
H7AA H 0.2828 0.6530 0.2904 0.042 Uiso 1 1 calc R
C8A C 0.20682(19) 0.30621(16) 0.20356(14) 0.0265(4) Uani 1 1 d .
C8B C 0.1494(2) 0.81123(16) 0.40079(15) 0.0267(4) Uani 1 1 d .
C9A C 0.2544(2) 0.24883(17) 0.14803(16) 0.0328(5) Uani 1 1 d .
H9AA H 0.2659 0.2664 0.0949 0.039 Uiso 1 1 calc R
C9B C 0.1563(2) 0.88547(17) 0.35142(17) 0.0342(5) Uani 1 1 d .
H9BA H 0.2201 0.9542 0.3834 0.041 Uiso 1 1 calc R
C10A C 0.2842(2) 0.16667(18) 0.17116(17) 0.0364(5) Uani 1 1 d .
H10A H 0.3119 0.1274 0.1321 0.044 Uiso 1 1 calc R
C10B C 0.0704(3) 0.85879(18) 0.25649(18) 0.0403(5) Uani 1 1 d .
H10B H 0.0759 0.9093 0.2250 0.048 Uiso 1 1 calc R
C11B C -0.0240(2) 0.75648(18) 0.20813(16) 0.0369(5) Uani 1 1 d .
H11A H -0.0817 0.7387 0.1439 0.044 Uiso 1 1 calc R
C11A C 0.2727(2) 0.14318(16) 0.25256(16) 0.0323(5) Uani 1 1 d .
H11B H 0.2980 0.0908 0.2701 0.039 Uiso 1 1 calc R
C12B C -0.0343(2) 0.67927(16) 0.25421(15) 0.0278(4) Uani 1 1 d .
C12A C 0.22365(19) 0.19699(15) 0.30907(15) 0.0267(4) Uani 1 1 d .
C13A C 0.18445(18) 0.27565(15) 0.28124(14) 0.0236(4) Uani 1 1 d .
C13B C 0.05276(19) 0.70739(15) 0.35169(14) 0.0238(4) Uani 1 1 d .
C14B C 0.03835(18) 0.62877(14) 0.40702(13) 0.0219(4) Uani 1 1 d .
C14A C 0.11098(19) 0.32363(15) 0.33140(14) 0.0243(4) Uani 1 1 d .
C15B C -0.1370(2) 0.57021(16) 0.19597(14) 0.0289(4) Uani 1 1 d .
C15A C 0.2220(2) 0.17348(15) 0.39971(16) 0.0282(4) Uani 1 1 d .
C16B C -0.2658(2) 0.55559(19) 0.14003(17) 0.0386(5) Uani 1 1 d .
H16A H -0.2879 0.6138 0.1417 0.046 Uiso 1 1 calc R
C16A C 0.3387(2) 0.18219(16) 0.46958(17) 0.0331(5) Uani 1 1 d .
H16B H 0.4147 0.1975 0.4569 0.040 Uiso 1 1 calc R
C17B C -0.3608(2) 0.4557(2) 0.08223(17) 0.0440(6) Uani 1 1 d .
H17A H -0.4460 0.4480 0.0456 0.053 Uiso 1 1 calc R
C17A C 0.3437(3) 0.16835(18) 0.55798(18) 0.0396(5) Uani 1 1 d .
H17B H 0.4231 0.1754 0.6039 0.048 Uiso 1 1 calc R
C18B C -0.3316(2) 0.36654(19) 0.07775(16) 0.0405(5) Uani 1 1 d .
C18A C 0.2317(3) 0.14405(19) 0.57904(18) 0.0421(6) Uani 1 1 d .
C19B C -0.2033(2) 0.38093(18) 0.13200(16) 0.0356(5) Uani 1 1 d .
H19A H -0.1813 0.3225 0.1292 0.043 Uiso 1 1 calc R
C19A C 0.1143(3) 0.1308(2) 0.5073(2) 0.0458(6) Uani 1 1 d .
H19B H 0.0373 0.1117 0.5186 0.055 Uiso 1 1 calc R
C20B C -0.1067(2) 0.48101(16) 0.19053(15) 0.0290(4) Uani 1 1 d .
H20A H -0.0213 0.4887 0.2263 0.035 Uiso 1 1 calc R
C20A C 0.1088(2) 0.14513(18) 0.41924(18) 0.0374(5) Uani 1 1 d .
H20B H 0.0286 0.1358 0.3727 0.045 Uiso 1 1 calc R
C21B C -0.4380(3) 0.2572(2) 0.0169(2) 0.0604(8) Uani 1 1 d .
H21A H -0.4005 0.2056 0.0218 0.091 Uiso 1 1 calc R
H21B H -0.4735 0.2540 -0.0498 0.091 Uiso 1 1 calc R
H21C H -0.5074 0.2428 0.0402 0.091 Uiso 1 1 calc R
C21A C 0.2375(4) 0.1361(3) 0.6775(2) 0.0623(8) Uani 1 1 d .
H21D H 0.3258 0.1474 0.7178 0.093 Uiso 1 1 calc R
H21E H 0.1773 0.0671 0.6694 0.093 Uiso 1 1 calc R
H21F H 0.2131 0.1888 0.7078 0.093 Uiso 1 1 calc R
N1 N 0.17721(18) 0.62390(15) 0.63622(13) 0.0286(4) Uani 1 1 d .
N2 N 0.35241(16) 0.53051(13) 0.60834(12) 0.0263(3) Uani 1 1 d .
Cl1T Cl -0.1454(3) 0.11660(14) -0.00118(18) 0.0537(7) Uiso 0.473(6) 1 d PD
Cl2U Cl -0.1866(3) -0.04421(19) 0.10558(19) 0.0692(8) Uiso 0.473(6) 1 d PD
Cl1S Cl -0.1100(4) 0.1085(2) -0.0185(2) 0.0554(9) Uiso 0.336(6) 1 d PD
Cl2T Cl -0.2205(4) -0.0319(3) 0.0929(2) 0.0500(9) Uiso 0.336(6) 1 d PD
Cl1U Cl -0.1911(7) 0.1087(4) 0.0145(4) 0.0537(17) Uiso 0.152(4) 1 d PD
Cl2S Cl -0.2509(6) -0.0026(6) 0.0774(5) 0.0640(19) Uiso 0.152(4) 1 d PD
H1 H 0.144(3) 0.596(2) 0.673(2) 0.053(8) Uiso 1 1 d .
H2 H 0.142(3) 0.669(2) 0.626(2) 0.044(7) Uiso 1 1 d .

loop_
_atom_site_aniso_label
_atom_site_aniso_U_11
_atom_site_aniso_U_22
_atom_site_aniso_U_33
_atom_site_aniso_U_23
_atom_site_aniso_U_13
_atom_site_aniso_U_12
Fe1 0.02109(14) 0.01772(13) 0.02124(13) 0.00615(10) 0.00874(10) 0.00779(10)
O1B 0.0303(7) 0.0237(7) 0.0288(7) 0.0112(6) 0.0139(6) 0.0141(6)
O1A 0.0381(8) 0.0253(7) 0.0267(7) 0.0059(6) 0.0151(6) 0.0156(6)
O2B 0.0261(7) 0.0253(7) 0.0308(7) 0.0117(6) 0.0133(6) 0.0094(6)
O2A 0.0274(8) 0.0464(9) 0.0412(9) 0.0027(7) 0.0122(7) 0.0183(7)
C1 0.0320(11) 0.0235(10) 0.0305(10) 0.0011(8) 0.0098(9) 0.0084(8)
C1B 0.0498(16) 0.0431(15) 0.0483(15) -0.0051(12) -0.0076(12) 0.0169(12)
C1A 0.087(2) 0.0539(17) 0.0690(19) 0.0403(15) 0.0485(18) 0.0398(16)
C1S 0.0521(17) 0.0575(18) 0.0522(17) 0.0036(14) 0.0078(14) 0.0094(14)
C2B 0.0349(12) 0.0218(10) 0.0451(13) 0.0017(9) 0.0004(10) 0.0130(9)
C2 0.0298(11) 0.0295(10) 0.0280(10) 0.0031(8) 0.0047(8) 0.0099(9)
C2A 0.0468(14) 0.0420(13) 0.0483(14) 0.0264(11) 0.0296(11) 0.0238(11)
C3A 0.0605(16) 0.0548(15) 0.0358(12) 0.0244(11) 0.0249(12) 0.0321(13)
C3 0.0265(11) 0.0435(13) 0.0490(14) 0.0104(11) 0.0198(10) 0.0077(10)
C3B 0.0240(11) 0.0265(11) 0.0594(15) 0.0132(10) 0.0066(10) 0.0057(9)
C4 0.0352(12) 0.0354(12) 0.0443(13) 0.0083(10) 0.0066(10) 0.0223(10)
C4A 0.0465(13) 0.0423(13) 0.0278(11) 0.0097(9) 0.0155(10) 0.0209(11)
C4B 0.0266(11) 0.0278(11) 0.0521(13) 0.0162(10) 0.0158(10) 0.0089(9)
C5A 0.0271(10) 0.0318(10) 0.0284(10) 0.0101(8) 0.0142(8) 0.0126(8)
C5B 0.0267(10) 0.0158(8) 0.0364(11) 0.0078(8) 0.0108(8) 0.0088(7)
C6B 0.0240(10) 0.0219(9) 0.0367(11) 0.0048(8) 0.0101(8) 0.0093(8)
C6A 0.0292(10) 0.0324(11) 0.0294(10) 0.0109(8) 0.0136(8) 0.0129(8)
C7B 0.0351(12) 0.0265(10) 0.0368(11) 0.0026(9) 0.0099(9) 0.0156(9)
C7A 0.0374(12) 0.0300(11) 0.0411(12) 0.0118(9) 0.0213(10) 0.0125(9)
C8A 0.0231(9) 0.0267(10) 0.0258(9) 0.0031(8) 0.0082(8) 0.0099(8)
C8B 0.0260(10) 0.0241(9) 0.0362(11) 0.0134(8) 0.0163(8) 0.0118(8)
C9A 0.0335(11) 0.0351(11) 0.0300(10) 0.0052(9) 0.0162(9) 0.0139(9)
C9B 0.0373(12) 0.0252(10) 0.0437(12) 0.0157(9) 0.0201(10) 0.0102(9)
C10A 0.0371(12) 0.0335(11) 0.0405(12) 0.0021(9) 0.0202(10) 0.0180(10)
C10B 0.0539(15) 0.0325(12) 0.0472(13) 0.0260(10) 0.0260(12) 0.0198(11)
C11B 0.0503(14) 0.0359(12) 0.0310(11) 0.0180(9) 0.0176(10) 0.0197(10)
C11A 0.0316(11) 0.0253(10) 0.0425(12) 0.0066(9) 0.0161(9) 0.0157(9)
C12B 0.0332(11) 0.0274(10) 0.0282(10) 0.0114(8) 0.0153(9) 0.0143(8)
C12A 0.0221(9) 0.0217(9) 0.0328(10) 0.0039(8) 0.0100(8) 0.0082(7)
C13A 0.0208(9) 0.0197(9) 0.0257(9) 0.0009(7) 0.0074(7) 0.0078(7)
C13B 0.0261(10) 0.0213(9) 0.0297(10) 0.0116(8) 0.0145(8) 0.0111(8)
C14B 0.0241(9) 0.0167(8) 0.0204(8) 0.0042(7) 0.0078(7) 0.0047(7)
C14A 0.0294(10) 0.0230(9) 0.0267(9) 0.0098(8) 0.0138(8) 0.0146(8)
C15B 0.0355(11) 0.0287(10) 0.0225(9) 0.0097(8) 0.0116(8) 0.0120(9)
C15A 0.0329(11) 0.0185(9) 0.0386(11) 0.0101(8) 0.0161(9) 0.0147(8)
C16B 0.0411(13) 0.0385(12) 0.0353(12) 0.0158(10) 0.0098(10) 0.0179(10)
C16A 0.0339(11) 0.0250(10) 0.0425(12) 0.0116(9) 0.0151(10) 0.0144(9)
C17B 0.0364(13) 0.0501(14) 0.0328(12) 0.0128(11) 0.0016(10) 0.0140(11)
C17A 0.0471(14) 0.0298(11) 0.0444(13) 0.0145(10) 0.0140(11) 0.0213(10)
C18B 0.0415(13) 0.0380(12) 0.0251(10) 0.0031(9) 0.0088(9) 0.0035(10)
C18A 0.0650(16) 0.0353(12) 0.0469(14) 0.0226(11) 0.0292(12) 0.0340(12)
C19B 0.0444(13) 0.0302(11) 0.0301(11) 0.0065(9) 0.0170(10) 0.0124(10)
C19A 0.0555(16) 0.0519(15) 0.0652(17) 0.0362(13) 0.0418(14) 0.0374(13)
C20B 0.0337(11) 0.0303(10) 0.0258(10) 0.0103(8) 0.0141(8) 0.0135(9)
C20A 0.0365(12) 0.0389(12) 0.0509(14) 0.0236(11) 0.0223(11) 0.0226(10)
C21B 0.0546(17) 0.0476(16) 0.0449(15) -0.0016(12) 0.0084(13) -0.0007(13)
C21A 0.104(3) 0.0651(19) 0.0578(17) 0.0384(15) 0.0468(18) 0.0593(19)
N1 0.0315(9) 0.0256(9) 0.0289(9) 0.0048(7) 0.0128(8) 0.0133(7)
N2 0.0234(8) 0.0230(8) 0.0311(9) 0.0055(7) 0.0102(7) 0.0101(7)

loop_
_atom_type_symbol
_atom_type_description
_atom_type_scat_dispersion_real
_atom_type_scat_dispersion_imag
_atom_type_scat_source
C C 0.0033 0.0016 'International Tables Vol C Tables 4.2.6.8 and 6.1.1.4'
H H 0.0000 0.0000 'International Tables Vol C Tables 4.2.6.8 and 6.1.1.4'
N N 0.0061 0.0033 'International Tables Vol C Tables 4.2.6.8 and 6.1.1.4'
O O 0.0106 0.0060 'International Tables Vol C Tables 4.2.6.8 and 6.1.1.4'
Fe Fe 0.3463 0.8444 'International Tables Vol C Tables 4.2.6.8 and 6.1.1.4'
Cl Cl 0.1484 0.1585 'International Tables Vol C Tables 4.2.6.8 and 6.1.1.4'

loop_
_geom_angle_atom_site_label_1
_geom_angle_atom_site_label_2
_geom_angle_atom_site_label_3
_geom_angle
_geom_angle_site_symmetry_1
_geom_angle_site_symmetry_3
O2B Fe1 O1A 98.74(6) 2_566 .
O2B Fe1 O1B 144.20(6) 2_566 .
O1A Fe1 O1B 92.85(5) . .
O2B Fe1 N2 96.88(6) 2_566 .
O1A Fe1 N2 84.70(6) . .
O1B Fe1 N2 117.94(6) . .
O2B Fe1 N1 88.71(7) 2_566 .
O1A Fe1 N1 164.02(6) . .
O1B Fe1 N1 89.17(7) . .
N2 Fe1 N1 80.36(7) . .
O2B Fe1 Fe1 70.76(4) 2_566 2_566
O1A Fe1 Fe1 125.29(4) . 2_566
O1B Fe1 Fe1 74.88(4) . 2_566
N2 Fe1 Fe1 148.26(5) . 2_566
N1 Fe1 Fe1 70.50(5) . 2_566
C14B O1B Fe1 129.64(12) . .
C14A O1A Fe1 136.49(13) . .
C14B O2B Fe1 136.57(12) . 2_566
N1 C1 C2 108.09(17) . .
Cl1U C1S Cl1T 21.4(2) . .
Cl1U C1S Cl2S 72.8(5) . .
Cl1T C1S Cl2S 90.7(4) . .
Cl1U C1S Cl2T 92.0(4) . .
Cl1T C1S Cl2T 107.2(3) . .
Cl2S C1S Cl2T 21.2(2) . .
Cl1U C1S Cl2U 105.9(3) . .
Cl1T C1S Cl2U 118.7(2) . .
Cl2S C1S Cl2U 36.6(3) . .
Cl2T C1S Cl2U 15.33(14) . .
Cl1U C1S Cl1S 38.5(3) . .
Cl1T C1S Cl1S 17.64(11) . .
Cl2S C1S Cl1S 101.6(3) . .
Cl2T C1S Cl1S 113.9(2) . .
Cl2U C1S Cl1S 121.51(19) . .
C3B C2B C7B 117.5(2) . .
C3B C2B C1B 121.9(2) . .
C7B C2B C1B 120.6(3) . .
N2 C2 C1 110.67(17) . .
C3A C2A C7A 117.9(2) . .
C3A C2A C1A 121.2(2) . .
C7A C2A C1A 120.9(2) . .
C4A C3A C2A 121.4(2) . .
C4B C3B C2B 121.8(2) . .
C3A C4A C5A 120.9(2) . .
C3B C4B C5B 120.6(2) . .
C6A C5A C4A 117.6(2) . .
C6A C5A C8A 120.71(18) . .
C4A C5A C8A 121.36(19) . .
C6B C5B C4B 117.8(2) . .
C6B C5B C8B 121.72(18) . .
C4B C5B C8B 120.16(19) . .
C7B C6B C5B 121.2(2) . .
C7A C6A C5A 121.0(2) . .
C6B C7B C2B 121.1(2) . .
C2A C7A C6A 121.2(2) . .
C9A C8A C13A 118.71(19) . .
C9A C8A C5A 117.86(18) . .
C13A C8A C5A 123.17(17) . .
C9B C8B C13B 118.96(19) . .
C9B C8B C5B 117.08(18) . .
C13B C8B C5B 123.78(17) . .
C10A C9A C8A 121.1(2) . .
C10B C9B C8B 121.3(2) . .
C11A C10A C9A 119.72(19) . .
C9B C10B C11B 119.7(2) . .
C10B C11B C12B 121.2(2) . .
C10A C11A C12A 121.1(2) . .
C11B C12B C13B 118.91(19) . .
C11B C12B C15B 117.66(19) . .
C13B C12B C15B 123.42(17) . .
C11A C12A C13A 118.92(19) . .
C11A C12A C15A 118.74(18) . .
C13A C12A C15A 122.24(17) . .
C8A C13A C12A 120.00(17) . .
C8A C13A C14A 119.71(17) . .
C12A C13A C14A 120.21(17) . .
C12B C13B C8B 120.00(17) . .
C12B C13B C14B 120.73(17) . .
C8B C13B C14B 119.16(17) . .
O2B C14B O1B 125.46(17) . .
O2B C14B C13B 115.84(16) . .
O1B C14B C13B 118.69(16) . .
O2A C14A O1A 126.69(18) . .
O2A C14A C13A 116.73(17) . .
O1A C14A C13A 116.58(17) . .
C16B C15B C20B 118.0(2) . .
C16B C15B C12B 119.99(19) . .
C20B C15B C12B 121.90(19) . .
C16A C15A C20A 117.8(2) . .
C16A C15A C12A 119.24(19) . .
C20A C15A C12A 122.93(19) . .
C17B C16B C15B 120.9(2) . .
C17A C16A C15A 121.1(2) . .
C16B C17B C18B 121.3(2) . .
C16A C17A C18A 121.1(2) . .
C19B C18B C17B 118.0(2) . .
C19B C18B C21B 121.3(2) . .
C17B C18B C21B 120.7(2) . .
C19A C18A C17A 117.5(2) . .
C19A C18A C21A 120.8(3) . .
C17A C18A C21A 121.7(3) . .
C18B C19B C20B 121.3(2) . .
C20A C19A C18A 121.7(2) . .
C19B C20B C15B 120.5(2) . .
C19A C20A C15A 120.7(2) . .
C1 N1 Fe1 107.23(12) . .
C2 N2 C3 110.84(17) . .
C2 N2 C4 109.29(17) . .
C3 N2 C4 109.51(18) . .
C2 N2 Fe1 107.50(12) . .
C3 N2 Fe1 106.67(14) . .
C4 N2 Fe1 113.02(13) . .
Cl1S Cl1T Cl1U 160.7(7) . .
Cl1S Cl1T C1S 97.8(4) . .
Cl1U Cl1T C1S 75.1(5) . .
Cl2S Cl2U C1S 69.6(3) . .
Cl1T Cl1S Cl1U 10.1(4) . .
Cl1T Cl1S C1S 64.6(3) . .
Cl1U Cl1S C1S 61.0(3) . .
Cl2S Cl2T C1S 77.4(6) . .
Cl1T Cl1U Cl1S 9.2(4) . .
Cl1T Cl1U C1S 83.5(6) . .
Cl1S Cl1U C1S 80.5(4) . .
Cl1T Cl1U Cl2S 127.6(6) . .
Cl1S Cl1U Cl2S 119.8(4) . .
C1S Cl1U Cl2S 55.4(3) . .
Cl2T Cl2S Cl2U 7.5(4) . .
Cl2T Cl2S C1S 81.4(6) . .
Cl2U Cl2S C1S 73.9(4) . .
Cl2T Cl2S Cl1U 127.2(7) . .
Cl2U Cl2S Cl1U 120.5(4) . .
C1S Cl2S Cl1U 51.8(3) . .

loop_
_geom_bond_atom_site_label_1
_geom_bond_atom_site_label_2
_geom_bond_distance
_geom_bond_site_symmetry_2
Fe1 O2B 2.0437(13) 2_566
Fe1 O1A 2.0557(14) .
Fe1 O1B 2.0608(13) .
Fe1 N2 2.1838(17) .
Fe1 N1 2.2068(17) .
Fe1 Fe1 3.4245(5) 2_566
O1B C14B 1.263(2) .
O1A C14A 1.270(2) .
O2B C14B 1.259(2) .
O2B Fe1 2.0436(13) 2_566
O2A C14A 1.232(3) .
C1 N1 1.473(3) .
C1 C2 1.510(3) .
C1B C2B 1.508(3) .
C1A C2A 1.513(3) .
C1S Cl1U 1.684(6) .
C1S Cl1T 1.731(4) .
C1S Cl2S 1.763(6) .
C1S Cl2T 1.786(4) .
C1S Cl2U 1.808(4) .
C1S Cl1S 1.899(4) .
C2B C3B 1.388(4) .
C2B C7B 1.394(3) .
C2 N2 1.473(3) .
C2A C3A 1.386(4) .
C2A C7A 1.387(3) .
C3A C4A 1.384(3) .
C3 N2 1.476(3) .
C3B C4B 1.383(3) .
C4 N2 1.477(3) .
C4A C5A 1.399(3) .
C4B C5B 1.399(3) .
C5A C6A 1.394(3) .
C5A C8A 1.490(3) .
C5B C6B 1.392(3) .
C5B C8B 1.491(3) .
C6B C7B 1.386(3) .
C6A C7A 1.388(3) .
C8A C9A 1.406(3) .
C8A C13A 1.409(3) .
C8B C9B 1.400(3) .
C8B C13B 1.407(3) .
C9A C10A 1.383(3) .
C9B C10B 1.375(3) .
C10A C11A 1.383(3) .
C10B C11B 1.383(3) .
C11B C12B 1.400(3) .
C11A C12A 1.400(3) .
C12B C13B 1.407(3) .
C12B C15B 1.494(3) .
C12A C13A 1.411(3) .
C12A C15A 1.490(3) .
C13A C14A 1.527(3) .
C13B C14B 1.518(2) .
C15B C16B 1.397(3) .
C15B C20B 1.399(3) .
C15A C16A 1.391(3) .
C15A C20A 1.393(3) .
C16B C17B 1.383(3) .
C16A C17A 1.389(3) .
C17B C18B 1.393(4) .
C17A C18A 1.391(4) .
C18B C19B 1.387(4) .
C18B C21B 1.515(3) .
C18A C19A 1.387(4) .
C18A C21A 1.513(4) .
C19B C20B 1.392(3) .
C19A C20A 1.384(3) .
Cl1T Cl1S 0.581(3) .
Cl1T Cl1U 0.636(6) .
Cl2U Cl2S 1.121(9) .
Cl1S Cl1U 1.199(8) .
Cl2T Cl2S 0.654(7) .
Cl1U Cl2S 2.046(11) .
